data_2233937
loop_
_publ_author_name
'Gao, Shang'
'Duan, Qian'
'Jiang, Da-yong'

_publ_section_title
;
 {\m-2-[4-(Benzothiazol-2-yl)benzyl]-2-azapropane-1,3-dithiolato-1:2\k^4^<i>S</i>,<i>S</i>':<i>S</i>,<i>S</i>'}bis[tricarbonyliron(I)]
;
_journal_coeditor_code LR2050
_journal_issue 3
_journal_name_full 'Acta Crystallographica Section E'
_journal_page_first m315
_journal_paper_doi 10.1107/S1600536812006861
_journal_volume 68
_journal_year 2012
_chemical_formula_iupac '[Fe2 (C16 H14 N2 S3) (C O)6]'
_chemical_formula_moiety 'C22 H14 Fe2 N2 O6 S3'
_chemical_formula_sum 'C22 H14 Fe2 N2 O6 S3'
_chemical_formula_weight 610.23
_chemical_name_systematic
;
{\m-2-[4-(Benzothiazol-2-yl)benzyl]-2-azapropane-1,3-dithiolato-
1:2\k^4^<i>S</i>,<i>S</i>':<i>S</i>,<i>S</i>'}bis[tricarbonyliron(I)]
;
_space_group_IT_number 19
_symmetry_cell_setting orthorhombic
_symmetry_space_group_name_Hall 'P 2ac 2ab'
_symmetry_space_group_name_H-M 'P 21 21 21'
_cell_angle_alpha 90.00
_cell_angle_beta 90.00
_cell_angle_gamma 90.00
_cell_formula_units_Z 4
_cell_length_a 6.651(3)
_cell_length_b 14.208(7)
_cell_length_c 25.854(12)
_cell_measurement_reflns_used 8061
_cell_measurement_temperature 273(2)
_cell_measurement_theta_max 23.54
_cell_measurement_theta_min 2.76
_cell_volume 2443(2)
_computing_cell_refinement 'SAINT-Plus (Bruker, 2001)'
_computing_data_collection 'SMART (Bruker, 1997)'
_computing_data_reduction 'SAINT-Plus (Bruker, 2001)'
_computing_molecular_graphics 'SHELXTL (Sheldrick, 2008)'
_computing_publication_material 'SHELXTL (Sheldrick, 2008)'
_computing_structure_refinement 'SHELXL97 (Sheldrick, 2008)'
_computing_structure_solution 'SHELXS97 (Sheldrick, 2008)'
_diffrn_ambient_temperature 273(2)
_diffrn_measured_fraction_theta_full 0.985
_diffrn_measured_fraction_theta_max 0.985
_diffrn_measurement_device_type 'Bruker SMART CCD area-detector'
_diffrn_measurement_method 'phi and omega scans'
_diffrn_radiation_monochromator graphite
_diffrn_radiation_source 'fine-focus sealed tube'
_diffrn_radiation_type MoK\a
_diffrn_radiation_wavelength 0.71073
_diffrn_reflns_av_R_equivalents 0.0301
_diffrn_reflns_av_sigmaI/netI 0.0369
_diffrn_reflns_limit_h_max 7
_diffrn_reflns_limit_h_min -7
_diffrn_reflns_limit_k_max 16
_diffrn_reflns_limit_k_min -15
_diffrn_reflns_limit_l_max 30
_diffrn_reflns_limit_l_min -22
_diffrn_reflns_number 11654
_diffrn_reflns_theta_full 24.47
_diffrn_reflns_theta_max 24.47
_diffrn_reflns_theta_min 2.13
_exptl_absorpt_coefficient_mu 1.485
_exptl_absorpt_correction_T_max 0.9045
_exptl_absorpt_correction_T_min 0.3324
_exptl_absorpt_correction_type multi-scan
_exptl_absorpt_process_details '(SADABS; Bruker, 1997)'
_exptl_crystal_colour red
_exptl_crystal_density_diffrn 1.659
_exptl_crystal_density_method 'not measured'
_exptl_crystal_description needle
_exptl_crystal_F_000 1232
_exptl_crystal_size_max 0.25
_exptl_crystal_size_mid 0.08
_exptl_crystal_size_min 0.07
_refine_diff_density_max 0.223
_refine_diff_density_min -0.162
_refine_ls_extinction_method none
_refine_ls_goodness_of_fit_ref 0.982
_refine_ls_hydrogen_treatment constr
_refine_ls_matrix_type full
_refine_ls_number_parameters 316
_refine_ls_number_reflns 3991
_refine_ls_number_restraints 0
_refine_ls_restrained_S_all 0.982
_refine_ls_R_factor_all 0.0362
_refine_ls_R_factor_gt 0.0270
_refine_ls_shift/su_max 0.002
_refine_ls_shift/su_mean 0.000
_refine_ls_structure_factor_coef Fsqd
_refine_ls_weighting_details 'calc w=1/[\s^2^(Fo^2^)+(0.0229P)^2^+0.0000P] where P=(Fo^2^+2Fc^2^)/3'
_refine_ls_weighting_scheme calc
_refine_ls_wR_factor_gt 0.0495
_refine_ls_wR_factor_ref 0.0519
_reflns_number_gt 3434
_reflns_number_total 3991
_reflns_threshold_expression I>2sigma(I)
_cod_data_source_file lr2050.cif
_cod_data_source_block I
_cod_original_cell_volume 2443.2(19)
_cod_database_code 2233937
_cod_database_fobs_code 2233937

loop_
_symmetry_equiv_pos_as_xyz
'x, y, z'
'-x+1/2, -y, z+1/2'
'-x, y+1/2, -z+1/2'
'x+1/2, -y+1/2, -z'

loop_
_atom_site_type_symbol
_atom_site_label
_atom_site_fract_x
_atom_site_fract_y
_atom_site_fract_z
_atom_site_U_iso_or_equiv
_atom_site_adp_type
_atom_site_calc_flag
_atom_site_refinement_flags
_atom_site_occupancy
_atom_site_symmetry_multiplicity
Fe Fe1 0.16578(7) 0.28420(3) 0.813925(15) 0.04281(12) Uani d . 1 1
Fe Fe2 0.16580(7) 0.44576(3) 0.775496(16) 0.04460(12) Uani d . 1 1
S S1 -0.00452(12) 0.32359(6) 0.74198(3) 0.04209(19) Uani d . 1 1
S S2 0.43111(11) 0.34726(5) 0.77264(3) 0.0433(2) Uani d . 1 1
S S3 1.14717(17) 0.58001(6) 0.54946(3) 0.0657(3) Uani d . 1 1
N N2 1.2033(4) 0.42166(17) 0.50317(9) 0.0503(7) Uani d . 1 1
C C22 1.3625(5) 0.4801(2) 0.48913(12) 0.0512(8) Uani d . 1 1
N N1 0.3099(4) 0.32042(16) 0.67095(8) 0.0379(6) Uani d . 1 1
O O2 -0.2259(4) 0.26309(18) 0.86511(9) 0.0650(7) Uani d . 1 1
C C15 0.6908(5) 0.2851(2) 0.56797(10) 0.0424(7) Uani d . 1 1
H H15A 0.6649 0.2220 0.5612 0.051 Uiso calc R 1 1
C C14 0.8577(5) 0.3269(2) 0.54661(10) 0.0445(7) Uani d . 1 1
H H14A 0.9419 0.2920 0.5252 0.053 Uiso calc R 1 1
C C17 1.3569(6) 0.5691(2) 0.51091(12) 0.0553(8) Uani d . 1 1
C C8 0.4569(4) 0.2927(2) 0.70916(10) 0.0446(8) Uani d . 1 1
H H8A 0.5896 0.3074 0.6958 0.053 Uiso calc R 1 1
H H8B 0.4496 0.2250 0.7134 0.053 Uiso calc R 1 1
C C9 0.3716(5) 0.2892(2) 0.61904(10) 0.0452(8) Uani d . 1 1
H H9A 0.2633 0.3024 0.5950 0.054 Uiso calc R 1 1
H H9B 0.3912 0.2216 0.6197 0.054 Uiso calc R 1 1
C C2 -0.0731(6) 0.2714(2) 0.84573(12) 0.0484(8) Uani d . 1 1
C C10 0.5610(5) 0.3349(2) 0.59923(10) 0.0400(7) Uani d . 1 1
C C7 0.1125(4) 0.2830(2) 0.68263(11) 0.0452(7) Uani d . 1 1
H H7A 0.1228 0.2150 0.6842 0.054 Uiso calc R 1 1
H H7B 0.0237 0.2982 0.6541 0.054 Uiso calc R 1 1
C C16 1.0824(5) 0.4642(2) 0.53409(12) 0.0456(8) Uani d . 1 1
C C11 0.6024(5) 0.4287(2) 0.60916(12) 0.0519(9) Uani d . 1 1
H H11A 0.5162 0.4639 0.6299 0.062 Uiso calc R 1 1
C C13 0.9016(4) 0.4206(2) 0.55675(11) 0.0420(8) Uani d . 1 1
C C12 0.7718(6) 0.4699(2) 0.58827(12) 0.0543(10) Uani d . 1 1
H H12A 0.7992 0.5326 0.5957 0.065 Uiso calc R 1 1
O O1 0.2794(4) 0.08728(18) 0.80003(10) 0.0844(9) Uani d . 1 1
C C20 1.6675(7) 0.5202(3) 0.44691(14) 0.0793(12) Uani d . 1 1
H H20A 1.7743 0.5041 0.4254 0.095 Uiso calc R 1 1
C C1 0.2304(5) 0.1636(3) 0.80624(12) 0.0552(9) Uani d . 1 1
C C18 1.5090(6) 0.6342(3) 0.50075(15) 0.0742(11) Uani d . 1 1
H H18A 1.5064 0.6939 0.5155 0.089 Uiso calc R 1 1
C C19 1.6602(7) 0.6080(3) 0.46892(16) 0.0804(12) Uani d . 1 1
H H19A 1.7623 0.6508 0.4617 0.096 Uiso calc R 1 1
C C21 1.5182(6) 0.4561(3) 0.45645(14) 0.0680(10) Uani d . 1 1
H H21A 1.5217 0.3969 0.4410 0.082 Uiso calc R 1 1
O O6 -0.2147(4) 0.52106(18) 0.81418(11) 0.0758(8) Uani d . 1 1
O O5 0.2323(5) 0.56723(19) 0.68549(12) 0.1013(11) Uani d . 1 1
C C6 0.2071(5) 0.5196(2) 0.72024(16) 0.0636(10) Uani d . 1 1
O O4 0.3651(4) 0.3247(2) 0.91230(9) 0.0943(9) Uani d . 1 1
O O3 0.3659(5) 0.5584(2) 0.85459(13) 0.1067(11) Uani d . 1 1
C C5 0.2917(6) 0.5140(3) 0.82303(16) 0.0676(11) Uani d . 1 1
C C4 -0.0683(6) 0.4912(2) 0.79849(14) 0.0553(9) Uani d . 1 1
C C3 0.2877(5) 0.3088(3) 0.87403(13) 0.0626(10) Uani d . 1 1

loop_
_atom_site_aniso_label
_atom_site_aniso_U_11
_atom_site_aniso_U_22
_atom_site_aniso_U_33
_atom_site_aniso_U_12
_atom_site_aniso_U_13
_atom_site_aniso_U_23
Fe1 0.0384(3) 0.0517(3) 0.0384(2) -0.0004(2) -0.0018(2) 0.0047(2)
Fe2 0.0388(2) 0.0445(2) 0.0505(3) -0.0012(2) 0.0048(2) -0.0011(2)
S1 0.0310(4) 0.0528(4) 0.0425(4) -0.0009(4) -0.0030(4) 0.0025(4)
S2 0.0326(4) 0.0577(5) 0.0396(4) -0.0015(3) -0.0032(4) -0.0018(4)
S3 0.0765(7) 0.0494(5) 0.0712(6) -0.0132(5) 0.0074(6) -0.0109(4)
N2 0.0531(18) 0.0530(16) 0.0450(15) -0.0094(15) 0.0074(14) -0.0076(13)
C22 0.049(2) 0.064(2) 0.0410(18) -0.0103(19) -0.0034(18) 0.0065(16)
N1 0.0319(14) 0.0501(14) 0.0316(12) 0.0013(12) -0.0027(11) 0.0013(10)
O2 0.0529(16) 0.0789(17) 0.0634(16) -0.0022(13) 0.0112(14) 0.0070(13)
C15 0.050(2) 0.0389(15) 0.0378(16) 0.0008(17) -0.0024(16) -0.0075(14)
C14 0.051(2) 0.0440(17) 0.0386(16) 0.0019(17) 0.0071(17) -0.0063(14)
C17 0.062(2) 0.057(2) 0.0467(19) -0.017(2) -0.0046(19) 0.0089(16)
C8 0.0343(17) 0.0570(19) 0.0424(18) 0.0067(15) 0.0021(14) -0.0005(15)
C9 0.044(2) 0.0549(18) 0.0363(17) 0.0024(18) -0.0042(15) -0.0033(14)
C2 0.055(2) 0.0471(19) 0.0430(19) -0.0033(18) -0.0045(17) 0.0058(15)
C10 0.0458(19) 0.0441(18) 0.0301(15) 0.0010(15) -0.0034(14) -0.0016(14)
C7 0.0414(19) 0.0546(18) 0.0397(17) -0.0037(16) -0.0051(15) -0.0016(15)
C16 0.053(2) 0.0458(19) 0.0375(18) -0.0033(16) -0.0008(16) -0.0018(14)
C11 0.053(2) 0.053(2) 0.049(2) -0.0013(17) 0.0145(17) -0.0113(16)
C13 0.048(2) 0.0478(18) 0.0301(16) -0.0038(15) 0.0021(14) -0.0030(14)
C12 0.072(3) 0.0394(18) 0.052(2) -0.0058(17) 0.0101(18) -0.0087(15)
O1 0.103(2) 0.0630(17) 0.087(2) 0.0162(16) 0.0040(16) 0.0124(14)
C20 0.057(3) 0.121(4) 0.059(2) -0.016(3) 0.007(2) 0.014(2)
C1 0.051(2) 0.069(2) 0.0452(19) -0.0027(19) 0.0031(16) 0.0118(18)
C18 0.073(3) 0.069(2) 0.082(3) -0.022(2) -0.010(3) 0.013(2)
C19 0.067(3) 0.096(3) 0.078(3) -0.033(3) -0.008(3) 0.030(2)
C21 0.057(2) 0.089(3) 0.058(2) -0.016(2) 0.011(2) -0.008(2)
O6 0.0529(17) 0.0811(19) 0.093(2) 0.0149(14) 0.0220(15) -0.0113(15)
O5 0.121(3) 0.0787(19) 0.105(2) 0.0319(18) 0.0445(19) 0.0460(18)
C6 0.056(2) 0.055(2) 0.080(3) 0.0155(18) 0.013(2) 0.005(2)
O4 0.0653(18) 0.170(3) 0.0481(15) 0.004(2) -0.0124(14) -0.0157(17)
O3 0.079(2) 0.118(2) 0.123(2) -0.027(2) 0.008(2) -0.067(2)
C5 0.053(3) 0.069(2) 0.081(3) -0.007(2) 0.017(2) -0.021(2)
C4 0.061(2) 0.0457(19) 0.060(2) -0.0039(18) 0.0030(19) 0.0018(17)
C3 0.048(2) 0.093(3) 0.047(2) 0.004(2) 0.0012(18) 0.000(2)

loop_
_atom_type_symbol
_atom_type_description
_atom_type_scat_dispersion_real
_atom_type_scat_dispersion_imag
_atom_type_scat_source
C C 0.0033 0.0016 'International Tables Vol C Tables 4.2.6.8 and 6.1.1.4'
H H 0.0000 0.0000 'International Tables Vol C Tables 4.2.6.8 and 6.1.1.4'
N N 0.0061 0.0033 'International Tables Vol C Tables 4.2.6.8 and 6.1.1.4'
O O 0.0106 0.0060 'International Tables Vol C Tables 4.2.6.8 and 6.1.1.4'
S S 0.1246 0.1234 'International Tables Vol C Tables 4.2.6.8 and 6.1.1.4'
Fe Fe 0.3463 0.8444 'International Tables Vol C Tables 4.2.6.8 and 6.1.1.4'

loop_
_geom_angle_atom_site_label_1
_geom_angle_atom_site_label_2
_geom_angle_atom_site_label_3
_geom_angle
_geom_angle_publ_flag
C1 Fe1 C3 100.12(16) ?
C1 Fe1 C2 99.64(15) ?
C3 Fe1 C2 91.32(15) ?
C1 Fe1 S1 105.63(11) ?
C3 Fe1 S1 154.05(13) ?
C2 Fe1 S1 87.60(11) ?
C1 Fe1 S2 98.12(11) ?
C3 Fe1 S2 88.79(12) ?
C2 Fe1 S2 161.94(11) ?
S1 Fe1 S2 84.46(4) ?
C1 Fe1 Fe2 147.16(10) y
C3 Fe1 Fe2 99.56(12) ?
C2 Fe1 Fe2 105.92(11) ?
S1 Fe1 Fe2 56.15(3) ?
S2 Fe1 Fe2 56.34(3) ?
C5 Fe2 C4 89.06(17) ?
C5 Fe2 C6 99.18(18) ?
C4 Fe2 C6 100.78(15) ?
C5 Fe2 S1 157.95(13) ?
C4 Fe2 S1 88.16(11) ?
C6 Fe2 S1 102.83(13) ?
C5 Fe2 S2 89.58(13) ?
C4 Fe2 S2 156.54(12) ?
C6 Fe2 S2 102.55(11) ?
S1 Fe2 S2 84.40(5) ?
C5 Fe2 Fe1 103.08(14) ?
C4 Fe2 Fe1 101.48(11) ?
C6 Fe2 Fe1 148.57(11) y
S1 Fe2 Fe1 56.23(3) ?
S2 Fe2 Fe1 56.16(3) ?
C7 S1 Fe2 110.81(10) ?
C7 S1 Fe1 113.84(10) ?
Fe2 S1 Fe1 67.62(3) ?
C8 S2 Fe1 109.38(11) ?
C8 S2 Fe2 111.55(10) ?
Fe1 S2 Fe2 67.50(4) ?
C17 S3 C16 89.05(16) ?
C16 N2 C22 110.9(3) ?
C21 C22 C17 119.6(3) ?
C21 C22 N2 125.6(3) ?
C17 C22 N2 114.7(3) ?
C8 N1 C7 111.8(2) y
C8 N1 C9 110.6(2) y
C7 N1 C9 109.4(2) y
C14 C15 C10 121.3(3) ?
C14 C15 H15A 119.3 ?
C10 C15 H15A 119.3 ?
C15 C14 C13 120.5(3) ?
C15 C14 H14A 119.7 ?
C13 C14 H14A 119.7 ?
C22 C17 C18 120.6(4) ?
C22 C17 S3 109.8(3) ?
C18 C17 S3 129.6(3) ?
N1 C8 S2 115.84(19) ?
N1 C8 H8A 108.3 ?
S2 C8 H8A 108.3 ?
N1 C8 H8B 108.3 ?
S2 C8 H8B 108.3 ?
H8A C8 H8B 107.4 ?
N1 C9 C10 114.4(2) ?
N1 C9 H9A 108.7 ?
C10 C9 H9A 108.7 ?
N1 C9 H9B 108.7 ?
C10 C9 H9B 108.7 ?
H9A C9 H9B 107.6 ?
O2 C2 Fe1 178.9(3) ?
C15 C10 C11 118.6(3) ?
C15 C10 C9 120.2(3) ?
C11 C10 C9 121.2(3) ?
N1 C7 S1 116.7(2) ?
N1 C7 H7A 108.1 ?
S1 C7 H7A 108.1 ?
N1 C7 H7B 108.1 ?
S1 C7 H7B 108.1 ?
H7A C7 H7B 107.3 ?
N2 C16 C13 124.1(3) ?
N2 C16 S3 115.5(2) ?
C13 C16 S3 120.4(2) ?
C12 C11 C10 119.8(3) ?
C12 C11 H11A 120.1 ?
C10 C11 H11A 120.1 ?
C12 C13 C14 117.9(3) ?
C12 C13 C16 122.2(3) ?
C14 C13 C16 120.0(3) ?
C13 C12 C11 121.9(3) ?
C13 C12 H12A 119.1 ?
C11 C12 H12A 119.1 ?
C21 C20 C19 120.3(4) ?
C21 C20 H20A 119.9 ?
C19 C20 H20A 119.9 ?
O1 C1 Fe1 176.9(3) ?
C19 C18 C17 118.2(4) ?
C19 C18 H18A 120.9 ?
C17 C18 H18A 120.9 ?
C18 C19 C20 121.9(4) ?
C18 C19 H19A 119.0 ?
C20 C19 H19A 119.0 ?
C20 C21 C22 119.4(4) ?
C20 C21 H21A 120.3 ?
C22 C21 H21A 120.3 ?
O5 C6 Fe2 179.3(3) ?
O3 C5 Fe2 177.4(4) ?
O6 C4 Fe2 178.2(3) ?
O4 C3 Fe1 179.8(4) ?

loop_
_geom_bond_atom_site_label_1
_geom_bond_atom_site_label_2
_geom_bond_distance
_geom_bond_publ_flag
Fe1 C1 1.778(4) ?
Fe1 C3 1.787(4) ?
Fe1 C2 1.798(4) ?
Fe1 S1 2.2485(11) y
Fe1 S2 2.2487(11) y
Fe1 Fe2 2.5013(12) y
Fe2 C5 1.775(4) ?
Fe2 C4 1.787(4) ?
Fe2 C6 1.794(4) ?
Fe2 S1 2.2465(11) y
Fe2 S2 2.2534(11) y
S1 C7 1.815(3) ?
S2 C8 1.823(3) ?
S3 C17 1.722(4) ?
S3 C16 1.747(3) ?
N2 C16 1.285(4) ?
N2 C22 1.393(4) ?
C22 C21 1.379(5) ?
C22 C17 1.385(4) ?
N1 C8 1.445(3) y
N1 C7 1.448(4) y
N1 C9 1.472(3) y
O2 C2 1.139(4) ?
C15 C14 1.375(4) ?
C15 C10 1.378(4) ?
C15 H15A 0.9300 ?
C14 C13 1.388(4) ?
C14 H14A 0.9300 ?
C17 C18 1.395(5) ?
C8 H8A 0.9700 ?
C8 H8B 0.9700 ?
C9 C10 1.506(4) ?
C9 H9A 0.9700 ?
C9 H9B 0.9700 ?
C10 C11 1.386(4) ?
C7 H7A 0.9700 ?
C7 H7B 0.9700 ?
C16 C13 1.474(4) ?
C11 C12 1.380(4) ?
C11 H11A 0.9300 ?
C13 C12 1.378(4) ?
C12 H12A 0.9300 ?
O1 C1 1.143(4) ?
C20 C21 1.370(5) ?
C20 C19 1.372(5) ?
C20 H20A 0.9300 ?
C18 C19 1.352(6) ?
C18 H18A 0.9300 ?
C19 H19A 0.9300 ?
C21 H21A 0.9300 ?
O6 C4 1.137(4) ?
O5 C6 1.137(4) ?
O4 C3 1.138(4) ?
O3 C5 1.143(4) ?

loop_
_geom_torsion_atom_site_label_1
_geom_torsion_atom_site_label_2
_geom_torsion_atom_site_label_3
_geom_torsion_atom_site_label_4
_geom_torsion
C1 Fe1 Fe2 C5 -124.5(2)
C3 Fe1 Fe2 C5 1.57(17)
C2 Fe1 Fe2 C5 95.72(16)
S1 Fe1 Fe2 C5 171.62(12)
S2 Fe1 Fe2 C5 -80.50(13)
C1 Fe1 Fe2 C4 143.7(2)
C3 Fe1 Fe2 C4 -90.15(16)
C2 Fe1 Fe2 C4 4.00(16)
S1 Fe1 Fe2 C4 79.90(12)
S2 Fe1 Fe2 C4 -172.22(12)
C1 Fe1 Fe2 C6 9.4(3)
C3 Fe1 Fe2 C6 135.5(3)
C2 Fe1 Fe2 C6 -130.3(3)
S1 Fe1 Fe2 C6 -54.4(2)
S2 Fe1 Fe2 C6 53.5(2)
C1 Fe1 Fe2 S1 63.8(2)
C3 Fe1 Fe2 S1 -170.05(11)
C2 Fe1 Fe2 S1 -75.90(11)
S2 Fe1 Fe2 S1 107.88(5)
C1 Fe1 Fe2 S2 -44.0(2)
C3 Fe1 Fe2 S2 82.07(11)
C2 Fe1 Fe2 S2 176.22(11)
S1 Fe1 Fe2 S2 -107.88(5)
C5 Fe2 S1 C7 -130.3(3)
C4 Fe2 S1 C7 146.74(16)
C6 Fe2 S1 C7 46.09(15)
S2 Fe2 S1 C7 -55.54(11)
Fe1 Fe2 S1 C7 -108.12(11)
C5 Fe2 S1 Fe1 -22.2(3)
C4 Fe2 S1 Fe1 -105.14(12)
C6 Fe2 S1 Fe1 154.22(11)
S2 Fe2 S1 Fe1 52.59(3)
C1 Fe1 S1 C7 -45.86(16)
C3 Fe1 S1 C7 126.7(3)
C2 Fe1 S1 C7 -145.20(15)
S2 Fe1 S1 C7 51.04(12)
Fe2 Fe1 S1 C7 103.78(12)
C1 Fe1 S1 Fe2 -149.64(11)
C3 Fe1 S1 Fe2 22.9(3)
C2 Fe1 S1 Fe2 111.02(11)
S2 Fe1 S1 Fe2 -52.74(3)
C1 Fe1 S2 C8 51.61(15)
C3 Fe1 S2 C8 151.65(15)
C2 Fe1 S2 C8 -117.8(3)
S1 Fe1 S2 C8 -53.44(11)
Fe2 Fe1 S2 C8 -106.01(11)
C1 Fe1 S2 Fe2 157.61(11)
C3 Fe1 S2 Fe2 -102.34(12)
C2 Fe1 S2 Fe2 -11.8(3)
S1 Fe1 S2 Fe2 52.57(3)
C5 Fe2 S2 C8 -151.02(17)
C4 Fe2 S2 C8 122.3(3)
C6 Fe2 S2 C8 -51.71(17)
S1 Fe2 S2 C8 50.22(11)
Fe1 Fe2 S2 C8 102.86(12)
C5 Fe2 S2 Fe1 106.11(13)
C4 Fe2 S2 Fe1 19.5(3)
C6 Fe2 S2 Fe1 -154.58(13)
S1 Fe2 S2 Fe1 -52.64(4)
C16 N2 C22 C21 -180.0(3)
C16 N2 C22 C17 0.1(4)
C10 C15 C14 C13 1.0(4)
C21 C22 C17 C18 -1.0(5)
N2 C22 C17 C18 178.9(3)
C21 C22 C17 S3 179.7(3)
N2 C22 C17 S3 -0.4(4)
C16 S3 C17 C22 0.4(3)
C16 S3 C17 C18 -178.8(3)
C7 N1 C8 S2 -70.5(3)
C9 N1 C8 S2 167.3(2)
Fe1 S2 C8 N1 73.4(2)
Fe2 S2 C8 N1 0.7(3)
C8 N1 C9 C10 -64.8(3)
C7 N1 C9 C10 171.6(2)
C14 C15 C10 C11 -0.3(4)
C14 C15 C10 C9 175.7(3)
N1 C9 C10 C15 146.5(3)
N1 C9 C10 C11 -37.6(4)
C8 N1 C7 S1 63.7(3)
C9 N1 C7 S1 -173.4(2)
Fe2 S1 C7 N1 11.1(2)
Fe1 S1 C7 N1 -62.8(2)
C22 N2 C16 C13 -178.7(3)
C22 N2 C16 S3 0.3(3)
C17 S3 C16 N2 -0.4(3)
C17 S3 C16 C13 178.6(3)
C15 C10 C11 C12 -0.7(4)
C9 C10 C11 C12 -176.7(3)
C15 C14 C13 C12 -0.6(4)
C15 C14 C13 C16 179.3(3)
N2 C16 C13 C12 -177.5(3)
S3 C16 C13 C12 3.6(4)
N2 C16 C13 C14 2.5(5)
S3 C16 C13 C14 -176.3(2)
C14 C13 C12 C11 -0.4(5)
C16 C13 C12 C11 179.7(3)
C10 C11 C12 C13 1.1(5)
C22 C17 C18 C19 0.4(5)
S3 C17 C18 C19 179.6(3)
C17 C18 C19 C20 -0.2(6)
C21 C20 C19 C18 0.6(6)
C19 C20 C21 C22 -1.2(6)
C17 C22 C21 C20 1.4(5)
N2 C22 C21 C20 -178.6(3)
